data_1526849
loop_
_publ_author_name
'Lee, Y.-J.'
'Parise, J.B.'
'Tripathi, A.'
'Kim, S.-J.'
'Vogt, T.'

_publ_section_title
;
 Synthesis and crystal structures of gallium and germanium variants of
 cancrinite
;
_journal_name_full 'Microporous and Mesoporous Materials'
_journal_page_first 445
_journal_page_last 455
_journal_volume 39
_journal_year 2000
_chemical_formula_sum 'Al6 Cs2 Ge7 H6 Na6 O30'
_chemical_name_systematic 'Na6 Cs2 (Al6 Ge6 O24) (Ge (O H)6)'
_space_group_IT_number 173
_symmetry_space_group_name_Hall 'P 6c'
_symmetry_space_group_name_H-M 'P 63'
_cell_angle_alpha 90
_cell_angle_beta 90
_cell_angle_gamma 120
_cell_formula_units_Z 1
_cell_length_a 12.968
_cell_length_b 12.968
_cell_length_c 5.132
_cell_volume 747.418
_citation_journal_id_ASTM MIMMFJ
_cod_data_source_file Lee_MIMMFJ_2000_250.cif
_cod_data_source_block H6Al6Cs2Ge7Na6O30
_cod_original_cell_volume 747.4176
_cod_original_formula_sum 'H6 Al6 Cs2 Ge7 Na6 O30'
_cod_database_code 1526849

loop_
_symmetry_equiv_pos_as_xyz
x,y,z
x-y,x,z+1/2
-y,x-y,z
-x,-y,z+1/2
-x+y,-x,z
y,-x+y,z+1/2

loop_
_atom_site_label
_atom_site_type_symbol
_atom_site_fract_x
_atom_site_fract_y
_atom_site_fract_z
_atom_site_occupancy
_atom_site_U_iso_or_equiv
Cs1 Cs+1 0.3333 0.6667 0.2578 1 0.0
Al1 Al+3 0.0821 0.4181 0.75 1 0.0
O2 O-2 0.1404 0.571 0.7037 1 0.0
O5 O-2 0.1323 0.0376 0.4093 1 0.0
Ge2 Ge+4 0 0 0.1606 0.5 0.0
Ge1 Ge+4 0.3339 0.4181 0.7527 1 0.0
Na1 Na+1 0.1373 0.2732 0.259 1 0.0
O4 O-2 0.33 0.3807 0.0788 1 0.0
O3 O-2 0.0452 0.3733 0.0764 1 0.0
O1 O-2 0.1913 0.3842 0.6522 1 0.0
